data_1554118
loop_
_publ_author_name
'Peng, Yu-Xin'
'Gan, Yi-Tao'
'Shi, Rong-Guang'
'Huang, Wei'
'Tao, Tao'

_publ_section_title
;
 Construction of a Layered Hydrogen-Bonded Organic Framework Showing
 High-Contrast Mechanoresponsive Luminescence Turn-On
;
_journal_issue 51
_journal_name_full 'The Journal of Physical Chemistry C'
_journal_page_first 29488
_journal_paper_doi 10.1021/acs.jpcc.8b10118
_journal_volume 122
_journal_year 2018
_chemical_formula_moiety 'C44 H26 N4 S'
_chemical_formula_sum 'C44 H26 N4 S'
_chemical_formula_weight 642.75
_space_group_crystal_system triclinic
_space_group_IT_number 2
_space_group_name_Hall '-P 1'
_space_group_name_H-M_alt 'P -1'
_atom_sites_solution_hydrogens geom
_audit_creation_method SHELXL-2014/7
_cell_angle_alpha 105.686(6)
_cell_angle_beta 91.636(7)
_cell_angle_gamma 93.649(6)
_cell_formula_units_Z 2
_cell_length_a 10.498(4)
_cell_length_b 11.830(4)
_cell_length_c 18.204(6)
_cell_measurement_reflns_used 15805
_cell_measurement_temperature 291(2)
_cell_measurement_theta_max 27.759
_cell_measurement_theta_min 2.220
_cell_volume 2169.7(13)
_computing_structure_refinement 'SHELXL-2014/7 (Sheldrick, 2014)'
_diffrn_ambient_temperature 291(2)
_diffrn_measured_fraction_theta_full 0.987
_diffrn_measured_fraction_theta_max 0.987
_diffrn_measurement_device_type 'Bruker Smart Apex CCD area detector'
_diffrn_radiation_type MoK\a
_diffrn_radiation_wavelength 0.71073
_diffrn_reflns_av_R_equivalents 0.0996
_diffrn_reflns_av_unetI/netI 0.2506
_diffrn_reflns_Laue_measured_fraction_full 0.987
_diffrn_reflns_Laue_measured_fraction_max 0.987
_diffrn_reflns_limit_h_max 12
_diffrn_reflns_limit_h_min -12
_diffrn_reflns_limit_k_max 13
_diffrn_reflns_limit_k_min -14
_diffrn_reflns_limit_l_max 21
_diffrn_reflns_limit_l_min -19
_diffrn_reflns_number 15805
_diffrn_reflns_point_group_measured_fraction_full 0.987
_diffrn_reflns_point_group_measured_fraction_max 0.987
_diffrn_reflns_theta_full 24.999
_diffrn_reflns_theta_max 24.999
_diffrn_reflns_theta_min 1.946
_exptl_absorpt_coefficient_mu 0.104
_exptl_absorpt_correction_T_max 0.990
_exptl_absorpt_correction_T_min 0.988
_exptl_absorpt_correction_type multi-scan
_exptl_absorpt_process_details 'SADABS, Bruker(2000)'
_exptl_crystal_colour red
_exptl_crystal_density_diffrn 0.984
_exptl_crystal_description block
_exptl_crystal_F_000 668
_exptl_crystal_size_max 0.12
_exptl_crystal_size_mid 0.12
_exptl_crystal_size_min 0.10
_refine_diff_density_max 0.252
_refine_diff_density_min -0.255
_refine_diff_density_rms 0.063
_refine_ls_extinction_method none
_refine_ls_goodness_of_fit_ref 0.972
_refine_ls_hydrogen_treatment constr
_refine_ls_matrix_type full
_refine_ls_number_parameters 442
_refine_ls_number_reflns 7550
_refine_ls_number_restraints 0
_refine_ls_restrained_S_all 0.972
_refine_ls_R_factor_all 0.2039
_refine_ls_R_factor_gt 0.0925
_refine_ls_shift/su_max 0.000
_refine_ls_shift/su_mean 0.000
_refine_ls_structure_factor_coef Fsqd
_refine_ls_weighting_details 'w=1/[\s^2^(Fo^2^)+(0.0542P)^2^+0.2800P] where P=(Fo^2^+2Fc^2^)/3'
_refine_ls_weighting_scheme calc
_refine_ls_wR_factor_gt 0.1893
_refine_ls_wR_factor_ref 0.2149
_reflns_Friedel_coverage 0.000
_reflns_number_gt 2500
_reflns_number_total 7550
_reflns_threshold_expression 'I > 2\s(I)'
_cod_data_source_file jp8b10118_si_001.cif
_cod_data_source_block 3
_cod_database_code 1554118
_shelx_shelxl_version_number 2014/7
_shelx_space_group_comment
;
The symmetry employed for this shelxl refinement is uniquely defined
by the following loop, which should always be used as a source of
symmetry information in preference to the above space-group names.
They are only intended as comments.
;
_shelx_estimated_absorpt_t_min 0.988
_shelx_estimated_absorpt_t_max 0.990

loop_
_space_group_symop_operation_xyz
'x, y, z'
'-x, -y, -z'

loop_
_atom_site_label
_atom_site_type_symbol
_atom_site_fract_x
_atom_site_fract_y
_atom_site_fract_z
_atom_site_U_iso_or_equiv
_atom_site_adp_type
_atom_site_occupancy
_atom_site_site_symmetry_order
_atom_site_calc_flag
_atom_site_refinement_flags_posn
_atom_site_refinement_flags_adp
S1 S 1.04664(13) 0.15681(12) 1.02184(9) 0.0567(5) Uani 1 1 d . .
N3 N 0.4958(4) 0.3086(3) 1.1793(3) 0.0503(12) Uani 1 1 d . .
N4 N 0.3497(4) 0.3759(4) 0.6570(3) 0.0642(13) Uani 1 1 d . .
C12 C 0.6204(5) 0.2701(4) 1.1725(3) 0.0455(14) Uani 1 1 d . .
C10 C 0.8227(5) 0.2154(4) 1.2053(3) 0.0585(15) Uani 1 1 d . .
H10 H 0.8797 0.2015 1.2415 0.070 Uiso 1 1 calc R U
C16 C 0.4544(5) 0.3276(4) 1.1094(3) 0.0433(13) Uani 1 1 d . .
C20 C 0.5372(4) 0.3135(4) 0.9848(3) 0.0509(14) Uani 1 1 d . .
H20 H 0.6034 0.2985 0.9514 0.061 Uiso 1 1 calc R U
C17 C 0.3398(5) 0.3656(4) 1.0887(3) 0.0491(14) Uani 1 1 d . .
H17 H 0.2747 0.3824 1.1227 0.059 Uiso 1 1 calc R U
C15 C 0.5525(5) 0.2996(4) 1.0582(3) 0.0456(13) Uani 1 1 d . .
C27 C 0.4000(4) 0.3591(4) 0.8838(3) 0.0453(13) Uani 1 1 d . .
C30 C 0.3531(5) 0.3798(5) 0.7350(3) 0.0542(15) Uani 1 1 d . .
C33 C 0.4913(5) 0.2472(5) 0.6750(3) 0.0580(15) Uani 1 1 d . .
C19 C 0.4220(4) 0.3502(4) 0.9611(3) 0.0475(14) Uani 1 1 d . .
C8 C 0.9883(5) 0.1640(4) 1.1115(3) 0.0537(15) Uani 1 1 d . .
C11 C 0.7012(5) 0.2464(4) 1.2269(3) 0.0561(15) Uani 1 1 d . .
H11 H 0.6751 0.2511 1.2759 0.067 Uiso 1 1 calc R U
C18 C 0.3268(5) 0.3775(4) 1.0159(3) 0.0507(14) Uani 1 1 d . .
H18 H 0.2514 0.4050 1.0017 0.061 Uiso 1 1 calc R U
C9 C 0.8621(5) 0.2044(4) 1.1322(3) 0.0499(14) Uani 1 1 d . .
C3 C 1.3058(5) 0.0734(4) 0.9229(4) 0.0600(17) Uani 1 1 d . .
C13 C 0.6551(5) 0.2644(4) 1.0986(3) 0.0444(13) Uani 1 1 d . .
C4 C 1.2873(5) 0.0659(4) 0.9957(4) 0.0596(16) Uani 1 1 d . .
H4 H 1.3530 0.0336 1.0167 0.072 Uiso 1 1 calc R U
C24 C 0.2764(6) 0.3566(7) 1.3754(4) 0.088(2) Uani 1 1 d . .
H24 H 0.2270 0.3673 1.4180 0.105 Uiso 1 1 calc R U
C28 C 0.3109(5) 0.4360(4) 0.8666(4) 0.0540(15) Uani 1 1 d . .
H28 H 0.2671 0.4814 0.9064 0.065 Uiso 1 1 calc R U
C31 C 0.4402(5) 0.3012(4) 0.7471(3) 0.0538(15) Uani 1 1 d . .
C25 C 0.3310(6) 0.2508(6) 1.3458(4) 0.0796(19) Uani 1 1 d . .
H25 H 0.3207 0.1906 1.3696 0.096 Uiso 1 1 calc R U
N2 N 1.5189(5) 0.0169(4) 0.8591(3) 0.0830(17) Uani 1 1 d . .
C6 C 1.1861(6) 0.0837(5) 1.1168(4) 0.0724(18) Uani 1 1 d . .
H6 H 1.2513 0.0520 1.1386 0.087 Uiso 1 1 calc R U
N1 N 1.1346(5) 0.1369(5) 0.8384(3) 0.0882(18) Uani 1 1 d . .
C23 C 0.2971(6) 0.4454(6) 1.3403(4) 0.084(2) Uani 1 1 d . .
H23 H 0.2617 0.5168 1.3603 0.100 Uiso 1 1 calc R U
C26 C 0.4013(5) 0.2350(5) 1.2803(3) 0.0634(16) Uani 1 1 d . .
H26 H 0.4344 0.1627 1.2596 0.076 Uiso 1 1 calc R U
C29 C 0.2868(5) 0.4461(4) 0.7940(3) 0.0580(15) Uani 1 1 d . .
H29 H 0.2273 0.4962 0.7849 0.070 Uiso 1 1 calc R U
C14 C 0.7799(5) 0.2320(4) 1.0788(3) 0.0507(14) Uani 1 1 d . .
H14 H 0.8072 0.2291 1.0302 0.061 Uiso 1 1 calc R U
C7 C 1.0747(5) 0.1229(5) 1.1540(4) 0.0706(18) Uani 1 1 d . .
H7 H 1.0607 0.1209 1.2038 0.085 Uiso 1 1 calc R U
C1 C 1.2114(6) 0.1098(5) 0.8765(4) 0.0632(17) Uani 1 1 d . .
C32 C 0.4633(5) 0.2920(4) 0.8210(3) 0.0554(15) Uani 1 1 d . .
H32 H 0.5218 0.2403 0.8291 0.066 Uiso 1 1 calc R U
C22 C 0.3690(5) 0.4317(5) 1.2759(3) 0.0684(17) Uani 1 1 d . .
H22 H 0.3812 0.4930 1.2533 0.082 Uiso 1 1 calc R U
C5 C 1.1868(5) 0.0984(4) 1.0437(4) 0.0536(15) Uani 1 1 d . .
C34 C 0.4332(6) 0.2951(5) 0.6221(3) 0.0670(17) Uani 1 1 d . .
C35 C 0.4606(7) 0.2569(6) 0.5438(4) 0.085(2) Uani 1 1 d . .
H35 H 0.4218 0.2888 0.5082 0.102 Uiso 1 1 calc R U
C38 C 0.5801(6) 0.1626(5) 0.6510(4) 0.0774(19) Uani 1 1 d . .
H38 H 0.6224 0.1313 0.6858 0.093 Uiso 1 1 calc R U
C21 C 0.4230(5) 0.3242(5) 1.2454(3) 0.0538(15) Uani 1 1 d . .
C37 C 0.6028(7) 0.1266(6) 0.5730(5) 0.096(2) Uani 1 1 d . .
H37 H 0.6599 0.0692 0.5561 0.115 Uiso 1 1 calc R U
C36 C 0.5454(8) 0.1720(6) 0.5216(4) 0.098(2) Uani 1 1 d . .
H36 H 0.5635 0.1454 0.4703 0.118 Uiso 1 1 calc R U
C2 C 1.4235(6) 0.0403(4) 0.8854(4) 0.0634(17) Uani 1 1 d . .
C40 C 0.3438(7) 0.5218(5) 0.5851(4) 0.0779(19) Uani 1 1 d . .
H40 H 0.4314 0.5191 0.5791 0.093 Uiso 1 1 calc R U
C39 C 0.2819(6) 0.4524(5) 0.6236(3) 0.0628(16) Uani 1 1 d . .
C41 C 0.2744(9) 0.5969(7) 0.5546(4) 0.094(2) Uani 1 1 d . .
H41 H 0.3177 0.6435 0.5282 0.113 Uiso 1 1 calc R U
C42 C 0.1505(11) 0.6050(8) 0.5616(5) 0.119(3) Uani 1 1 d . .
H42 H 0.1076 0.6560 0.5406 0.143 Uiso 1 1 calc R U
C43 C 0.0845(8) 0.5354(8) 0.6013(5) 0.121(3) Uani 1 1 d . .
H43 H -0.0024 0.5418 0.6084 0.145 Uiso 1 1 calc R U
C44 C 0.1508(7) 0.4547(6) 0.6309(4) 0.092(2) Uani 1 1 d . .
H44 H 0.1071 0.4045 0.6547 0.110 Uiso 1 1 calc R U

loop_
_atom_site_aniso_label
_atom_site_aniso_U_11
_atom_site_aniso_U_22
_atom_site_aniso_U_33
_atom_site_aniso_U_23
_atom_site_aniso_U_13
_atom_site_aniso_U_12
S1 0.0424(9) 0.0650(9) 0.0671(11) 0.0236(8) 0.0019(7) 0.0120(7)
N3 0.040(3) 0.071(3) 0.043(3) 0.016(2) 0.012(2) 0.016(2)
N4 0.073(4) 0.080(3) 0.041(3) 0.018(3) 0.000(3) 0.018(3)
C12 0.045(3) 0.055(3) 0.034(4) 0.007(3) 0.003(3) 0.014(2)
C10 0.054(4) 0.078(4) 0.045(4) 0.017(3) -0.001(3) 0.021(3)
C16 0.041(3) 0.047(3) 0.039(4) 0.009(3) 0.002(3) 0.003(2)
C20 0.034(3) 0.054(3) 0.062(4) 0.011(3) 0.005(3) 0.007(2)
C17 0.043(3) 0.061(3) 0.044(4) 0.016(3) 0.004(3) 0.010(3)
C15 0.051(4) 0.052(3) 0.035(4) 0.012(3) 0.001(3) 0.009(3)
C27 0.042(3) 0.051(3) 0.042(4) 0.010(3) 0.000(3) 0.007(2)
C30 0.054(4) 0.063(4) 0.047(4) 0.020(3) -0.002(3) -0.001(3)
C33 0.062(4) 0.064(4) 0.048(4) 0.012(3) 0.009(3) 0.013(3)
C19 0.038(3) 0.057(3) 0.046(4) 0.010(3) 0.007(3) 0.009(2)
C8 0.038(3) 0.070(4) 0.058(4) 0.022(3) 0.005(3) 0.015(3)
C11 0.056(4) 0.073(4) 0.038(4) 0.013(3) -0.001(3) 0.012(3)
C18 0.033(3) 0.060(3) 0.062(4) 0.022(3) -0.002(3) 0.005(2)
C9 0.040(3) 0.051(3) 0.058(4) 0.012(3) -0.003(3) 0.009(2)
C3 0.050(4) 0.053(3) 0.073(5) 0.007(3) 0.003(3) 0.019(3)
C13 0.044(3) 0.040(3) 0.046(4) 0.004(3) 0.003(3) 0.007(2)
C4 0.043(4) 0.057(4) 0.074(5) 0.010(3) -0.006(3) 0.001(3)
C24 0.074(5) 0.143(7) 0.055(5) 0.032(5) 0.025(4) 0.043(5)
C28 0.041(3) 0.054(3) 0.065(5) 0.013(3) 0.005(3) 0.006(2)
C31 0.055(4) 0.053(3) 0.055(4) 0.016(3) 0.000(3) 0.007(3)
C25 0.069(4) 0.127(6) 0.051(4) 0.039(4) 0.006(3) 0.002(4)
N2 0.061(4) 0.074(3) 0.107(5) 0.004(3) 0.018(3) 0.030(3)
C6 0.069(4) 0.084(4) 0.064(5) 0.014(4) -0.011(3) 0.031(3)
N1 0.068(4) 0.124(5) 0.090(5) 0.058(4) -0.003(3) 0.016(3)
C23 0.083(5) 0.106(6) 0.060(5) 0.010(4) 0.022(4) 0.043(4)
C26 0.072(4) 0.077(4) 0.042(4) 0.018(3) 0.000(3) 0.008(3)
C29 0.058(4) 0.062(4) 0.056(4) 0.017(3) -0.003(3) 0.015(3)
C14 0.043(3) 0.059(3) 0.053(4) 0.018(3) 0.006(3) 0.009(3)
C7 0.055(4) 0.106(5) 0.061(4) 0.038(4) -0.001(3) 0.016(3)
C1 0.053(4) 0.064(4) 0.063(5) -0.001(3) 0.005(3) 0.007(3)
C32 0.047(3) 0.059(4) 0.061(4) 0.019(3) -0.006(3) 0.002(3)
C22 0.067(4) 0.073(4) 0.065(5) 0.016(4) 0.005(3) 0.016(3)
C5 0.033(3) 0.051(3) 0.072(5) 0.009(3) -0.007(3) 0.010(2)
C34 0.083(5) 0.080(4) 0.035(4) 0.009(4) 0.003(3) 0.005(3)
C35 0.101(6) 0.094(5) 0.058(5) 0.015(4) -0.005(4) 0.010(4)
C38 0.093(5) 0.073(4) 0.067(5) 0.014(4) 0.007(4) 0.028(4)
C21 0.051(4) 0.060(4) 0.051(4) 0.015(3) -0.001(3) 0.014(3)
C37 0.110(6) 0.090(5) 0.083(6) 0.007(5) 0.031(5) 0.033(4)
C36 0.119(7) 0.105(6) 0.066(6) 0.012(5) 0.010(5) 0.022(5)
C2 0.055(4) 0.048(3) 0.087(5) 0.018(3) 0.000(3) 0.005(3)
C40 0.111(6) 0.077(4) 0.044(4) 0.015(4) -0.006(4) 0.002(4)
C39 0.062(4) 0.081(4) 0.049(4) 0.024(4) -0.005(3) 0.008(3)
C41 0.122(7) 0.116(6) 0.059(5) 0.044(4) 0.000(5) 0.020(5)
C42 0.155(10) 0.122(7) 0.099(8) 0.058(6) -0.023(6) 0.046(7)
C43 0.105(7) 0.150(8) 0.108(7) 0.028(6) -0.027(5) 0.064(6)
C44 0.077(6) 0.117(6) 0.089(6) 0.049(5) -0.020(4) -0.013(4)

loop_
_atom_type_symbol
_atom_type_description
_atom_type_scat_dispersion_real
_atom_type_scat_dispersion_imag
_atom_type_scat_source
C C 0.0033 0.0016 'International Tables Vol C Tables 4.2.6.8 and 6.1.1.4'
H H 0.0000 0.0000 'International Tables Vol C Tables 4.2.6.8 and 6.1.1.4'
N N 0.0061 0.0033 'International Tables Vol C Tables 4.2.6.8 and 6.1.1.4'
S S 0.1246 0.1234 'International Tables Vol C Tables 4.2.6.8 and 6.1.1.4'

loop_
_geom_angle_atom_site_label_1
_geom_angle_atom_site_label_2
_geom_angle_atom_site_label_3
_geom_angle
C8 S1 C5 92.1(3)
C12 N3 C16 108.9(4)
C12 N3 C21 125.6(5)
C16 N3 C21 125.5(4)
C34 N4 C30 107.3(5)
C34 N4 C39 127.3(5)
C30 N4 C39 125.0(5)
C11 C12 C13 123.3(5)
C11 C12 N3 129.5(5)
C13 C12 N3 107.1(4)
C9 C10 C11 122.3(5)
C9 C10 H10 118.8
C11 C10 H10 118.8
C17 C16 C15 122.0(5)
C17 C16 N3 130.1(4)
C15 C16 N3 107.9(4)
C15 C20 C19 120.3(5)
C15 C20 H20 119.9
C19 C20 H20 119.9
C18 C17 C16 117.2(5)
C18 C17 H17 121.4
C16 C17 H17 121.4
C20 C15 C16 119.6(5)
C20 C15 C13 133.6(5)
C16 C15 C13 106.7(5)
C32 C27 C28 115.9(5)
C32 C27 C19 122.6(4)
C28 C27 C19 121.6(5)
C29 C30 C31 121.7(6)
C29 C30 N4 130.0(5)
C31 C30 N4 108.3(5)
C34 C33 C38 119.7(5)
C34 C33 C31 106.2(5)
C38 C33 C31 134.1(6)
C20 C19 C18 117.2(5)
C20 C19 C27 121.7(4)
C18 C19 C27 121.1(5)
C7 C8 C9 128.4(5)
C7 C8 S1 109.8(4)
C9 C8 S1 121.8(4)
C12 C11 C10 117.4(5)
C12 C11 H11 121.3
C10 C11 H11 121.3
C17 C18 C19 123.7(5)
C17 C18 H18 118.2
C19 C18 H18 118.2
C10 C9 C14 119.2(5)
C10 C9 C8 119.8(5)
C14 C9 C8 120.9(5)
C4 C3 C1 124.1(5)
C4 C3 C2 121.3(5)
C1 C3 C2 114.6(6)
C12 C13 C14 117.6(5)
C12 C13 C15 109.3(4)
C14 C13 C15 133.0(5)
C3 C4 C5 131.0(6)
C3 C4 H4 114.5
C5 C4 H4 114.5
C23 C24 C25 118.6(6)
C23 C24 H24 120.7
C25 C24 H24 120.7
C29 C28 C27 123.2(5)
C29 C28 H28 118.4
C27 C28 H28 118.4
C32 C31 C30 119.1(5)
C32 C31 C33 133.3(5)
C30 C31 C33 107.6(5)
C24 C25 C26 119.8(6)
C24 C25 H25 120.1
C26 C25 H25 120.1
C5 C6 C7 111.8(5)
C5 C6 H6 124.1
C7 C6 H6 124.1
C24 C23 C22 122.1(6)
C24 C23 H23 118.9
C22 C23 H23 118.9
C21 C26 C25 121.6(6)
C21 C26 H26 119.2
C25 C26 H26 119.2
C28 C29 C30 118.4(5)
C28 C29 H29 120.8
C30 C29 H29 120.8
C9 C14 C13 120.1(5)
C9 C14 H14 120.0
C13 C14 H14 120.0
C8 C7 C6 115.3(6)
C8 C7 H7 122.3
C6 C7 H7 122.3
N1 C1 C3 178.7(6)
C31 C32 C27 121.7(5)
C31 C32 H32 119.2
C27 C32 H32 119.2
C23 C22 C21 119.4(6)
C23 C22 H22 120.3
C21 C22 H22 120.3
C6 C5 C4 122.3(5)
C6 C5 S1 111.0(4)
C4 C5 S1 126.7(5)
N4 C34 C33 110.5(5)
N4 C34 C35 129.0(6)
C33 C34 C35 120.4(6)
C36 C35 C34 118.7(7)
C36 C35 H35 120.6
C34 C35 H35 120.6
C37 C38 C33 117.8(6)
C37 C38 H38 121.1
C33 C38 H38 121.1
C26 C21 C22 118.4(5)
C26 C21 N3 121.6(5)
C22 C21 N3 120.0(5)
C36 C37 C38 122.6(7)
C36 C37 H37 118.7
C38 C37 H37 118.7
C37 C36 C35 120.8(7)
C37 C36 H36 119.6
C35 C36 H36 119.6
N2 C2 C3 176.8(7)
C39 C40 C41 119.3(7)
C39 C40 H40 120.3
C41 C40 H40 120.3
C40 C39 C44 120.2(6)
C40 C39 N4 121.2(6)
C44 C39 N4 118.7(6)
C42 C41 C40 123.1(8)
C42 C41 H41 118.5
C40 C41 H41 118.5
C41 C42 C43 118.9(8)
C41 C42 H42 120.6
C43 C42 H42 120.6
C42 C43 C44 119.8(8)
C42 C43 H43 120.1
C44 C43 H43 120.1
C39 C44 C43 118.7(7)
C39 C44 H44 120.7
C43 C44 H44 120.7

loop_
_geom_bond_atom_site_label_1
_geom_bond_atom_site_label_2
_geom_bond_distance
S1 C8 1.743(5)
S1 C5 1.745(5)
N3 C12 1.411(6)
N3 C16 1.412(6)
N3 C21 1.418(6)
N4 C34 1.376(7)
N4 C30 1.407(7)
N4 C39 1.433(7)
C12 C11 1.382(7)
C12 C13 1.389(6)
C10 C9 1.380(7)
C10 C11 1.389(7)
C10 H10 0.9300
C16 C17 1.388(6)
C16 C15 1.404(6)
C20 C15 1.396(7)
C20 C19 1.405(6)
C20 H20 0.9300
C17 C18 1.374(7)
C17 H17 0.9300
C15 C13 1.433(6)
C27 C32 1.414(7)
C27 C28 1.430(6)
C27 C19 1.452(7)
C30 C29 1.382(7)
C30 C31 1.399(7)
C33 C34 1.389(7)
C33 C38 1.402(7)
C33 C31 1.431(7)
C19 C18 1.423(7)
C8 C7 1.369(7)
C8 C9 1.462(6)
C11 H11 0.9300
C18 H18 0.9300
C9 C14 1.398(7)
C3 C4 1.371(7)
C3 C1 1.444(8)
C3 C2 1.453(8)
C13 C14 1.418(6)
C4 C5 1.395(7)
C4 H4 0.9300
C24 C23 1.380(8)
C24 C25 1.389(8)
C24 H24 0.9300
C28 C29 1.377(7)
C28 H28 0.9300
C31 C32 1.394(7)
C25 C26 1.397(8)
C25 H25 0.9300
N2 C2 1.140(6)
C6 C5 1.387(7)
C6 C7 1.410(7)
C6 H6 0.9300
N1 C1 1.164(7)
C23 C22 1.390(8)
C23 H23 0.9300
C26 C21 1.382(7)
C26 H26 0.9300
C29 H29 0.9300
C14 H14 0.9300
C7 H7 0.9300
C32 H32 0.9300
C22 C21 1.405(7)
C22 H22 0.9300
C34 C35 1.417(8)
C35 C36 1.372(8)
C35 H35 0.9300
C38 C37 1.400(8)
C38 H38 0.9300
C37 C36 1.344(9)
C37 H37 0.9300
C36 H36 0.9300
C40 C39 1.362(8)
C40 C41 1.398(9)
C40 H40 0.9300
C39 C44 1.388(8)
C41 C42 1.318(10)
C41 H41 0.9300
C42 C43 1.398(10)
C42 H42 0.9300
C43 C44 1.424(9)
C43 H43 0.9300
C44 H44 0.9300
